data_1550295
loop_
_publ_author_name
'Baptiste, Beno\^it'
'Azuma, Masaki'
'Yu, Runze'
'Giura, Paola'
'd'Astuto, Matteo'

_publ_section_title
;
 Ca2CuO2Cl2, a redetermination from single-crystal X-ray diffraction data
;
_journal_coeditor_code WM4087
_journal_issue 11
_journal_name_full IUCrData
_journal_paper_doi 10.1107/S2414314618016450
_journal_volume 3
_journal_year 2018
_chemical_formula_iupac 'Ca2 Cu O2 Cl2'
_chemical_formula_moiety 'Ca2 Cl2 Cu O2'
_chemical_formula_sum 'Ca2 Cl2 Cu O2'
_chemical_formula_weight 246.60
_chemical_name_systematic
;
Dicalcium oxidocuprate(II) dichloride
;
_space_group_crystal_system tetragonal
_space_group_IT_number 139
_space_group_name_Hall '-I 4 2'
_space_group_name_H-M_alt 'I 4/m m m'
_symmetry_space_group_name_Hall '-I 4 2'
_symmetry_space_group_name_H-M 'I 4/m m m'
_atom_sites_solution_primary direct
_atom_sites_solution_secondary difmap
_audit_creation_method
;
Olex2 1.2
(compiled 2013.12.10 svn.r2850 for OlexSys, GUI svn.r4736)
;
_cell_angle_alpha 90.00
_cell_angle_beta 90.00
_cell_angle_gamma 90.00
_cell_formula_units_Z 2
_cell_length_a 3.8680(2)
_cell_length_b 3.8680(2)
_cell_length_c 15.0321(15)
_cell_measurement_reflns_used 440
_cell_measurement_temperature 293
_cell_measurement_theta_max 27.3480
_cell_measurement_theta_min 5.4100
_cell_volume 224.90(3)
_computing_cell_refinement
;
CrysAlis PRO (Agilent, 2013)
;
_computing_data_collection
;
CrysAlis PRO (Agilent, 2013)
;
_computing_data_reduction
;
CrysAlis PRO (Agilent, 2013)
;
_computing_molecular_graphics
;
<i>VESTA</i> (Momma & Izumi, 2011)
;
_computing_publication_material
;
publCIF (Westrip, 2010)
;
_computing_structure_refinement
;
<i>OLEX2</i> (Dolomanov <i>et al.</i>,  2009)
;
_computing_structure_solution 'coordinates from isotypic compound'
_diffrn_ambient_temperature 293
_diffrn_detector_area_resol_mean 16.0318
_diffrn_measured_fraction_theta_full 0.989
_diffrn_measured_fraction_theta_max 0.962
_diffrn_measurement_device_type 'Agilent Xcalibur, Sapphire3'
_diffrn_measurement_method '\w scans'
_diffrn_radiation_monochromator graphite
_diffrn_radiation_type MoK\a
_diffrn_radiation_wavelength 0.71073
_diffrn_reflns_av_R_equivalents 0.0191
_diffrn_reflns_av_unetI/netI 0.0123
_diffrn_reflns_limit_h_max 4
_diffrn_reflns_limit_h_min -4
_diffrn_reflns_limit_k_max 4
_diffrn_reflns_limit_k_min -4
_diffrn_reflns_limit_l_max 18
_diffrn_reflns_limit_l_min -18
_diffrn_reflns_number 634
_diffrn_reflns_theta_full 26.00
_diffrn_reflns_theta_max 27.61
_diffrn_reflns_theta_min 5.43
_diffrn_source 'Enhance (Mo) X-ray Source'
_exptl_absorpt_coefficient_mu 8.164
_exptl_absorpt_correction_T_max 0.287
_exptl_absorpt_correction_T_min 0.056
_exptl_absorpt_correction_type analytical
_exptl_absorpt_process_details
;
[CrysAlis PRO (Agilent, 2013), using a multi-faceted crystal
model based on expressions derived by Clark & Reid (1995)]
;
_exptl_crystal_colour black
_exptl_crystal_density_diffrn 3.641
_exptl_crystal_density_method 'not measured'
_exptl_crystal_description block
_exptl_crystal_F_000 238
_exptl_crystal_size_max 0.8025
_exptl_crystal_size_mid 0.4
_exptl_crystal_size_min 0.1618
_refine_diff_density_max 0.507
_refine_diff_density_min -0.428
_refine_ls_extinction_method none
_refine_ls_goodness_of_fit_ref 1.242
_refine_ls_hydrogen_treatment undef
_refine_ls_matrix_type full
_refine_ls_number_parameters 12
_refine_ls_number_reflns 101
_refine_ls_number_restraints 0
_refine_ls_restrained_S_all 1.242
_refine_ls_R_factor_all 0.0175
_refine_ls_R_factor_gt 0.0175
_refine_ls_shift/su_max 0.000
_refine_ls_shift/su_mean 0.000
_refine_ls_structure_factor_coef Fsqd
_refine_ls_weighting_details 'calc w=1/[\s^2^(Fo^2^)+(0.0248P)^2^+0.4487P] where P=(Fo^2^+2Fc^2^)/3'
_refine_ls_weighting_scheme calc
_refine_ls_wR_factor_gt 0.0472
_refine_ls_wR_factor_ref 0.0472
_reflns_number_gt 101
_reflns_number_total 101
_reflns_threshold_expression >2sigma(I)
_cod_data_source_file wm4087sup1.cif
_cod_data_source_block I
_cod_database_code 1550295

loop_
_space_group_symop_id
_space_group_symop_operation_xyz
1 'x, y, z'
2 '-x, -y, z'
3 '-y, x, z'
4 'y, -x, z'
5 '-x, y, -z'
6 'x, -y, -z'
7 'y, x, -z'
8 '-y, -x, -z'
9 'x+1/2, y+1/2, z+1/2'
10 '-x+1/2, -y+1/2, z+1/2'
11 '-y+1/2, x+1/2, z+1/2'
12 'y+1/2, -x+1/2, z+1/2'
13 '-x+1/2, y+1/2, -z+1/2'
14 'x+1/2, -y+1/2, -z+1/2'
15 'y+1/2, x+1/2, -z+1/2'
16 '-y+1/2, -x+1/2, -z+1/2'
17 '-x, -y, -z'
18 'x, y, -z'
19 'y, -x, -z'
20 '-y, x, -z'
21 'x, -y, z'
22 '-x, y, z'
23 '-y, -x, z'
24 'y, x, z'
25 '-x+1/2, -y+1/2, -z+1/2'
26 'x+1/2, y+1/2, -z+1/2'
27 'y+1/2, -x+1/2, -z+1/2'
28 '-y+1/2, x+1/2, -z+1/2'
29 'x+1/2, -y+1/2, z+1/2'
30 '-x+1/2, y+1/2, z+1/2'
31 '-y+1/2, -x+1/2, z+1/2'
32 'y+1/2, x+1/2, z+1/2'

loop_
_atom_site_type_symbol
_atom_site_label
_atom_site_fract_x
_atom_site_fract_y
_atom_site_fract_z
_atom_site_U_iso_or_equiv
_atom_site_adp_type
_atom_site_calc_flag
_atom_site_occupancy
_atom_site_symmetry_multiplicity
Cu Cu1 0.0000 0.0000 0.5000 0.0090(3) Uani d 1 16
Cl Cl1 0.0000 0.0000 0.31738(9) 0.0158(4) Uani d 1 8
Ca Ca1 0.0000 0.0000 0.10434(7) 0.0128(3) Uani d 1 8
O O1 0.5000 0.0000 0.5000 0.0120(7) Uani d 1 8

loop_
_atom_site_aniso_label
_atom_site_aniso_U_11
_atom_site_aniso_U_22
_atom_site_aniso_U_33
_atom_site_aniso_U_12
_atom_site_aniso_U_13
_atom_site_aniso_U_23
Cu1 0.0049(4) 0.0049(4) 0.0171(5) 0.000 0.000 0.000
Cl1 0.0152(5) 0.0152(5) 0.0171(6) 0.000 0.000 0.000
Ca1 0.0101(4) 0.0101(4) 0.0183(6) 0.000 0.000 0.000
O1 0.0049(16) 0.0114(17) 0.0198(16) 0.000 0.000 0.000

loop_
_atom_type_symbol
_atom_type_description
_atom_type_scat_dispersion_real
_atom_type_scat_dispersion_imag
_atom_type_scat_source
O O 0.0106 0.0060 'International Tables Vol C Tables 4.2.6.8 and 6.1.1.4'
Cl Cl 0.1484 0.1585 'International Tables Vol C Tables 4.2.6.8 and 6.1.1.4'
Ca Ca 0.2262 0.3064 'International Tables Vol C Tables 4.2.6.8 and 6.1.1.4'
Cu Cu 0.3201 1.2651 'International Tables Vol C Tables 4.2.6.8 and 6.1.1.4'

loop_
_exptl_crystal_face_index_h
_exptl_crystal_face_index_k
_exptl_crystal_face_index_l
_exptl_crystal_face_perp_dist
0 5 6 0.2388
-5 0 0 0.2797
-1 -5 -6 0.2684
5 1 2 0.2369
-5 0 -10 0.2151
-1 0 -21 0.1002
1 0 21 0.0616
3 4 -9 0.1911
-5 0 9 0.2611
0 5 -3 0.2452
-3 -5 3 0.2556
-1 -5 1 0.2663

loop_
_geom_angle_atom_site_label_1
_geom_angle_atom_site_label_2
_geom_angle_atom_site_label_3
_geom_angle_site_symmetry_1
_geom_angle_site_symmetry_3
_geom_angle
Cl1 Cu1 Cl1 17_556 . 180.0
O1 Cu1 Cl1 3_545 . 90.0
O1 Cu1 Cl1 3 . 90.0
O1 Cu1 Cl1 . . 90.0
O1 Cu1 Cl1 1_455 . 90.0
O1 Cu1 Cl1 1_455 17_556 90.0
O1 Cu1 Cl1 . 17_556 90.0
O1 Cu1 Cl1 3_545 17_556 90.0
O1 Cu1 Cl1 3 17_556 90.0
O1 Cu1 O1 3_545 . 90.0
O1 Cu1 O1 3 . 90.0
O1 Cu1 O1 3 3_545 180.0
O1 Cu1 O1 . 1_455 180.0
O1 Cu1 O1 3_545 1_455 90.0
O1 Cu1 O1 3 1_455 90.0
Cu1 Cl1 Ca1 . 25_455 66.72(3)
Cu1 Cl1 Ca1 . 25_545 66.72(3)
Cu1 Cl1 Ca1 . . 180.0
Cu1 Cl1 Ca1 . 25_445 66.72(3)
Cu1 Cl1 Ca1 . 25 66.72(3)
Ca1 Cl1 Ca1 25_545 . 113.28(3)
Ca1 Cl1 Ca1 25 . 113.28(3)
Ca1 Cl1 Ca1 25_455 . 113.28(3)
Ca1 Cl1 Ca1 25_455 25_545 133.44(6)
Ca1 Cl1 Ca1 25_445 . 113.28(3)
Ca1 Cl1 Ca1 25 25_455 81.01(2)
Ca1 Cl1 Ca1 25 25_445 133.44(6)
Ca1 Cl1 Ca1 25_445 25_455 81.01(2)
Ca1 Cl1 Ca1 25 25_545 81.01(2)
Ca1 Cl1 Ca1 25_445 25_545 81.01(2)
O1 Ca1 O1 9_444 11_544 66.63(2)
O1 Ca1 O1 11_444 11_544 101.92(4)
O1 Ca1 O1 11_444 9_444 66.63(2)
O1 Ca1 O1 11_544 9_454 66.63(2)
O1 Ca1 O1 9_444 9_454 101.92(4)
O1 Ca1 O1 11_444 9_454 66.63(2)
Cu1 O1 Cu1 1_655 . 180.0
Cu1 O1 Ca1 1_655 25 90.0
Cu1 O1 Ca1 . 25 90.0
Cu1 O1 Ca1 . 9_545 90.0
Cu1 O1 Ca1 1_655 9_545 90.0
Cu1 O1 Ca1 . 25_545 90.0
Cu1 O1 Ca1 1_655 9 90.0
Cu1 O1 Ca1 1_655 25_545 90.0
Cu1 O1 Ca1 . 9 90.0
Ca1 O1 Ca1 25_545 9_545 78.08(4)
Ca1 O1 Ca1 9 9_545 101.92(4)
Ca1 O1 Ca1 25 9_545 180.0
Ca1 O1 Ca1 25_545 9 180.0
Ca1 O1 Ca1 25_545 25 101.92(4)
Ca1 O1 Ca1 9 25 78.08(4)

loop_
_geom_bond_atom_site_label_1
_geom_bond_atom_site_label_2
_geom_bond_site_symmetry_2
_geom_bond_distance
_geom_bond_publ_flag
Cu1 Cl1 17_556 2.7451(14) ?
Cu1 Cl1 . 2.7452(14) y
Cu1 O1 3_545 1.93400(12) ?
Cu1 O1 3 1.93400(12) ?
Cu1 O1 1_455 1.93400(12) ?
Cu1 O1 . 1.93400(12) y
Ca1 Cl1 25_545 2.9775(7) ?
Ca1 Cl1 25_455 2.9775(7) ?
Ca1 Cl1 25 2.9775(7) y
Ca1 Cl1 25_445 2.9775(7) ?
Ca1 O1 9_444 2.4900(7) y
Ca1 O1 11_444 2.4900(7) ?
Ca1 O1 11_544 2.4900(7) ?
Ca1 O1 9_454 2.4900(7) ?

_cod_database_fobs_code 1550295
